data_7021642
loop_
_publ_author_name
'Zhu, Di'
'Budzelaar, Peter H. M.'

_publ_section_title
;
 N-Aryl \b-diiminate complexes of the platinum metals.
;
_journal_issue 32
_journal_name_full 'Dalton transactions (Cambridge, England : 2003)'
_journal_page_first 11343
_journal_page_last 11354
_journal_paper_doi 10.1039/c3dt50715g
_journal_volume 42
_journal_year 2013
_chemical_formula_sum 'C25 H23 N4 O2 Rh'
_chemical_formula_weight 514.38
_chemical_name_systematic
;
 ?
;
_space_group_IT_number 2
_symmetry_cell_setting triclinic
_symmetry_space_group_name_Hall '-P 1'
_symmetry_space_group_name_H-M 'P -1'
_atom_sites_solution_hydrogens geom
_atom_sites_solution_primary direct
_atom_sites_solution_secondary difmap
_audit_creation_date 2005-04-27
_audit_creation_method 'SHELXL, adapted and expanded'
_cell_angle_alpha 101.182(5)
_cell_angle_beta 107.300(5)
_cell_angle_gamma 97.188(5)
_cell_formula_units_Z 2
_cell_length_a 9.1029(9)
_cell_length_b 11.0362(7)
_cell_length_c 12.7712(8)
_cell_measurement_reflns_used 64
_cell_measurement_temperature 208(2)
_cell_measurement_theta_max 27.500
_cell_measurement_theta_min 2.240
_cell_volume 1178.61(17)
_computing_data_collection
;
Nonius "Collect" program suite (Nonius, 1999)
;
_computing_data_reduction
;
Nonius "EvalCCD" program suite (Duisenberg, 1998)
;
_computing_molecular_graphics
;
PLATON (Spek, 2003)
;
_computing_structure_refinement 'SHELXL-97 (Sheldrick, 1997)'
_computing_structure_solution
;
DIRDIF (Beurskens et al., 1996),
PATTY (Beurskens et al., 1987)
;
_diffrn_ambient_temperature 208(2)
_diffrn_detector_area_resol_mean 18.4
_diffrn_measured_fraction_theta_full 1.000
_diffrn_measured_fraction_theta_max 1.000
_diffrn_measurement_device 'Nonius KappaCCD'
_diffrn_measurement_method 'area detector \f and \w scan'
_diffrn_radiation_monochromator graphite
_diffrn_radiation_source 'fine-focus sealed tube'
_diffrn_radiation_type MoK\a
_diffrn_radiation_wavelength 0.71073
_diffrn_reflns_av_R_equivalents 0.0668
_diffrn_reflns_av_sigmaI/netI 0.0530
_diffrn_reflns_limit_h_max 11
_diffrn_reflns_limit_h_min -11
_diffrn_reflns_limit_k_max 14
_diffrn_reflns_limit_k_min -14
_diffrn_reflns_limit_l_max 16
_diffrn_reflns_limit_l_min -16
_diffrn_reflns_number 41071
_diffrn_reflns_theta_full 25.00
_diffrn_reflns_theta_max 27.50
_diffrn_reflns_theta_min 2.24
_diffrn_standards_decay_% 0.000
_diffrn_standards_interval_time 0
_diffrn_standards_number 0
_exptl_absorpt_coefficient_mu 0.753
_exptl_absorpt_correction_T_max 1.000
_exptl_absorpt_correction_T_min 1.000
_exptl_absorpt_correction_type multi-scan
_exptl_absorpt_process_details 'SADABS multiscan (Sheldrick, 1996)'
_exptl_crystal_colour 'translucent dark green'
_exptl_crystal_density_diffrn 1.449
_exptl_crystal_density_method 'not measured'
_exptl_crystal_description 'rough fragment'
_exptl_crystal_F_000 524
_exptl_crystal_size_max 0.16
_exptl_crystal_size_mid 0.15
_exptl_crystal_size_min 0.05
_refine_diff_density_max 1.368
_refine_diff_density_min -0.441
_refine_diff_density_rms 0.083
_refine_ls_extinction_method none
_refine_ls_goodness_of_fit_all 1.058
_refine_ls_goodness_of_fit_ref 1.058
_refine_ls_hydrogen_treatment mixed
_refine_ls_matrix_type full
_refine_ls_number_parameters 293
_refine_ls_number_reflns 5418
_refine_ls_number_restraints 0
_refine_ls_restrained_S_all 1.058
_refine_ls_R_factor_all 0.0674
_refine_ls_R_factor_gt 0.0451
_refine_ls_R_factor_obs 0.0451
_refine_ls_shift/esd_max 0.000
_refine_ls_shift/esd_mean 0.000
_refine_ls_shift/su_max 0.000
_refine_ls_shift/su_mean 0.000
_refine_ls_structure_factor_coef Fsqd
_refine_ls_weighting_details
;
w=1/[\s^2^(Fo^2^)+(0.0270P)^2^+1.1860P] where P=(Fo^2^+2Fc^2^)/3
;
_refine_ls_weighting_scheme calc
_refine_ls_wR_factor_all 0.0812
_refine_ls_wR_factor_gt 0.0757
_refine_ls_wR_factor_obs 0.0757
_refine_ls_wR_factor_ref 0.0812
_reflns_number_gt 4283
_reflns_number_observed 4283
_reflns_number_total 5418
_reflns_observed_criterion >2sigma(I)
_reflns_threshold_expression >2sigma(I)
_cod_data_source_file c3dt50715g.txt
_cod_data_source_block ARJAN5
_cod_depositor_comments
;
The following automatic conversions were performed:

'_geom_bond_publ_flag' value 'Y' changed to 'y' according to
/home/saulius/struct/CIF-dictionaries/cif_core.dic dictionary named
'cif_core.dic' version 2.4.2 from 2011-04-26 (35
times).

'_geom_angle_publ_flag' value 'Y' changed to 'y' according
to /home/saulius/struct/CIF-dictionaries/cif_core.dic dictionary
named 'cif_core.dic' version 2.4.2 from 2011-04-26 (51 time).

Automatic conversion script
Id: cif_fix_values 1891 2012-01-12 08:04:46Z andrius 
;
_cod_original_cell_volume 1178.61(16)
_cod_database_code 7021642

loop_
_symmetry_equiv_pos_as_xyz
'x, y, z'
'-x, -y, -z'

loop_
_atom_site_label
_atom_site_type_symbol
_atom_site_fract_x
_atom_site_fract_y
_atom_site_fract_z
_atom_site_U_iso_or_equiv
_atom_site_adp_type
_atom_site_occupancy
_atom_site_calc_flag
_atom_site_refinement_flags
Rh1 Rh 0.11993(3) 0.30257(2) 0.32204(2) 0.02964(9) Uani 1 d .
C1 C 0.3152(4) 0.4025(3) 0.3465(3) 0.0423(8) Uani 1 d .
O1 O 0.4359(3) 0.4627(3) 0.3715(2) 0.0675(8) Uani 1 d .
C2 C 0.1825(4) 0.3124(3) 0.4761(3) 0.0430(9) Uani 1 d .
O2 O 0.2212(4) 0.3183(3) 0.5702(2) 0.0721(9) Uani 1 d .
N1 N 0.0726(3) 0.3000(2) 0.0713(2) 0.0337(6) Uani 1 d .
N2 N 0.0253(3) 0.2609(2) 0.1457(2) 0.0301(6) Uani 1 d .
C3 C -0.1061(3) 0.1656(3) 0.1055(2) 0.0292(7) Uani 1 d .
N4 N -0.1655(3) 0.1324(2) 0.18231(19) 0.0284(6) Uani 1 d .
N5 N -0.0900(3) 0.1892(2) 0.2887(2) 0.0325(6) Uani 1 d .
C11 C 0.1881(4) 0.4149(3) 0.1134(3) 0.0356(7) Uani 1 d .
C12 C 0.1502(4) 0.5287(3) 0.1566(3) 0.0426(8) Uani 1 d .
C13 C 0.2627(6) 0.6366(3) 0.1844(3) 0.0564(11) Uani 1 d .
H13 H 0.2397 0.7146 0.2126 0.068 Uiso 1 calc R
C14 C 0.4063(6) 0.6335(4) 0.1723(3) 0.0637(12) Uani 1 d .
H14 H 0.4816 0.7084 0.1945 0.076 Uiso 1 calc R
C15 C 0.4413(5) 0.5208(4) 0.1275(3) 0.0555(10) Uani 1 d .
H15 H 0.5402 0.5193 0.1190 0.067 Uiso 1 calc R
C16 C 0.3318(4) 0.4103(3) 0.0952(3) 0.0428(8) Uani 1 d .
C17 C -0.0087(5) 0.5363(4) 0.1676(3) 0.0598(11) Uani 1 d .
H17A H -0.0136 0.5124 0.2359 0.090 Uiso 1 calc R
H17B H -0.0892 0.4797 0.1025 0.090 Uiso 1 calc R
H17C H -0.0258 0.6219 0.1717 0.090 Uiso 1 calc R
C18 C 0.3664(5) 0.2869(4) 0.0457(4) 0.0658(12) Uani 1 d .
H18A H 0.4642 0.3016 0.0300 0.099 Uiso 1 calc R
H18B H 0.2820 0.2450 -0.0240 0.099 Uiso 1 calc R
H18C H 0.3755 0.2342 0.0990 0.099 Uiso 1 calc R
C21 C -0.1657(4) 0.1552(3) 0.3650(2) 0.0333(7) Uani 1 d .
C22 C -0.1853(4) 0.0336(3) 0.3793(3) 0.0379(8) Uani 1 d .
C23 C -0.2560(5) 0.0117(4) 0.4590(3) 0.0541(10) Uani 1 d .
H23 H -0.2726 -0.0701 0.4698 0.065 Uiso 1 calc R
C24 C -0.3019(5) 0.1051(4) 0.5217(3) 0.0566(11) Uani 1 d .
H24 H -0.3474 0.0874 0.5755 0.068 Uiso 1 calc R
C25 C -0.2816(4) 0.2231(4) 0.5063(3) 0.0544(10) Uani 1 d .
H25 H -0.3130 0.2869 0.5501 0.065 Uiso 1 calc R
C26 C -0.2156(4) 0.2516(3) 0.4271(3) 0.0445(9) Uani 1 d .
C27 C -0.1362(5) -0.0719(3) 0.3129(3) 0.0533(10) Uani 1 d .
H27A H -0.1869 -0.0806 0.2327 0.080 Uiso 1 calc R
H27B H -0.1667 -0.1498 0.3324 0.080 Uiso 1 calc R
H27C H -0.0233 -0.0537 0.3307 0.080 Uiso 1 calc R
C28 C -0.2042(5) 0.3806(4) 0.4042(4) 0.0698(13) Uani 1 d .
H28A H -0.0947 0.4196 0.4248 0.105 Uiso 1 calc R
H28B H -0.2540 0.4320 0.4486 0.105 Uiso 1 calc R
H28C H -0.2566 0.3733 0.3244 0.105 Uiso 1 calc R
C31 C -0.1940(3) 0.1050(3) -0.0149(2) 0.0270(6) Uani 1 d .
C32 C -0.1212(4) 0.0675(3) -0.0942(2) 0.0310(7) Uani 1 d .
H32 H -0.0114 0.0873 -0.0742 0.037 Uiso 1 calc R
C33 C -0.2124(4) 0.0006(3) -0.2030(3) 0.0372(8) Uani 1 d .
H33 H -0.1634 -0.0253 -0.2564 0.045 Uiso 1 calc R
C34 C -0.3730(4) -0.0282(3) -0.2338(3) 0.0425(9) Uani 1 d .
H34 H -0.4333 -0.0743 -0.3075 0.051 Uiso 1 calc R
C35 C -0.4448(4) 0.0106(3) -0.1561(3) 0.0417(8) Uani 1 d .
H35 H -0.5548 -0.0079 -0.1771 0.050 Uiso 1 calc R
C36 C -0.3565(4) 0.0765(3) -0.0478(3) 0.0342(7) Uani 1 d .
H36 H -0.4068 0.1026 0.0047 0.041 Uiso 1 calc R

loop_
_atom_site_aniso_label
_atom_site_aniso_U_11
_atom_site_aniso_U_22
_atom_site_aniso_U_33
_atom_site_aniso_U_23
_atom_site_aniso_U_13
_atom_site_aniso_U_12
Rh1 0.03354(14) 0.02931(13) 0.02294(13) 0.00556(9) 0.00714(9) 0.00151(10)
C1 0.041(2) 0.051(2) 0.0321(18) 0.0113(16) 0.0121(16) -0.0009(17)
O1 0.0445(16) 0.096(2) 0.0515(16) 0.0232(15) 0.0098(13) -0.0170(16)
C2 0.057(2) 0.0320(18) 0.034(2) 0.0108(15) 0.0105(17) -0.0028(16)
O2 0.108(2) 0.0621(18) 0.0317(15) 0.0189(13) 0.0082(15) -0.0091(17)
N1 0.0406(16) 0.0361(15) 0.0289(14) 0.0103(12) 0.0176(12) 0.0047(12)
N2 0.0330(14) 0.0306(14) 0.0300(14) 0.0079(11) 0.0143(11) 0.0076(11)
C3 0.0317(17) 0.0324(16) 0.0251(15) 0.0073(13) 0.0111(13) 0.0073(13)
N4 0.0308(14) 0.0313(13) 0.0217(13) 0.0032(10) 0.0093(11) 0.0042(11)
N5 0.0365(15) 0.0352(14) 0.0250(13) 0.0061(11) 0.0123(11) 0.0006(12)
C11 0.049(2) 0.0338(17) 0.0270(16) 0.0114(13) 0.0153(15) 0.0038(15)
C12 0.063(2) 0.040(2) 0.0289(17) 0.0140(15) 0.0166(17) 0.0152(18)
C13 0.091(3) 0.036(2) 0.045(2) 0.0131(17) 0.025(2) 0.014(2)
C14 0.086(3) 0.043(2) 0.051(2) 0.0116(19) 0.019(2) -0.018(2)
C15 0.058(3) 0.057(3) 0.056(2) 0.019(2) 0.029(2) -0.005(2)
C16 0.057(2) 0.042(2) 0.0384(19) 0.0156(16) 0.0259(17) 0.0051(17)
C17 0.079(3) 0.061(3) 0.055(2) 0.024(2) 0.027(2) 0.039(2)
C18 0.072(3) 0.054(2) 0.090(3) 0.018(2) 0.054(3) 0.014(2)
C21 0.0300(17) 0.0430(19) 0.0237(15) 0.0061(14) 0.0088(13) -0.0009(14)
C22 0.0340(18) 0.048(2) 0.0350(18) 0.0179(15) 0.0116(14) 0.0066(15)
C23 0.059(3) 0.066(3) 0.052(2) 0.035(2) 0.025(2) 0.015(2)
C24 0.051(2) 0.091(3) 0.034(2) 0.023(2) 0.0210(18) 0.007(2)
C25 0.052(2) 0.073(3) 0.0324(19) -0.0040(19) 0.0208(17) 0.001(2)
C26 0.048(2) 0.044(2) 0.0365(19) 0.0012(16) 0.0159(16) 0.0005(17)
C27 0.061(3) 0.048(2) 0.071(3) 0.030(2) 0.039(2) 0.0170(19)
C28 0.081(3) 0.045(2) 0.096(3) 0.004(2) 0.055(3) 0.014(2)
C31 0.0347(17) 0.0265(15) 0.0218(14) 0.0083(12) 0.0099(13) 0.0081(13)
C32 0.0332(17) 0.0320(16) 0.0304(16) 0.0105(13) 0.0120(14) 0.0074(13)
C33 0.052(2) 0.0389(18) 0.0253(16) 0.0080(14) 0.0182(15) 0.0104(16)
C34 0.049(2) 0.044(2) 0.0236(16) 0.0060(14) 0.0030(15) -0.0026(17)
C35 0.0297(18) 0.058(2) 0.0336(18) 0.0140(16) 0.0052(14) 0.0017(16)
C36 0.0328(18) 0.0438(19) 0.0277(16) 0.0101(14) 0.0117(14) 0.0074(15)

loop_
_atom_type_symbol
_atom_type_description
_atom_type_scat_dispersion_real
_atom_type_scat_dispersion_imag
_atom_type_scat_source
C C 0.0033 0.0016 'International Tables Vol C Tables 4.2.6.8 and 6.1.1.4'
H H 0.0000 0.0000 'International Tables Vol C Tables 4.2.6.8 and 6.1.1.4'
N N 0.0061 0.0033 'International Tables Vol C Tables 4.2.6.8 and 6.1.1.4'
O O 0.0106 0.0060 'International Tables Vol C Tables 4.2.6.8 and 6.1.1.4'
Rh Rh -1.1178 0.9187 'International Tables Vol C Tables 4.2.6.8 and 6.1.1.4'

loop_
_geom_angle_atom_site_label_1
_geom_angle_atom_site_label_2
_geom_angle_atom_site_label_3
_geom_angle
_geom_angle_publ_flag
C2 Rh1 C1 87.96(14) y
C2 Rh1 N5 94.11(13) y
C1 Rh1 N5 177.16(13) y
C2 Rh1 N2 169.89(12) y
C1 Rh1 N2 100.90(12) y
N5 Rh1 N2 76.88(9) y
O1 C1 Rh1 173.6(3) y
O2 C2 Rh1 179.8(4) y
N2 N1 C11 115.2(2) y
N1 N2 C3 116.3(2) y
N1 N2 Rh1 132.1(2) y
C3 N2 Rh1 111.30(18) y
N4 C3 N2 116.7(2) y
N4 C3 C31 117.3(2) y
N2 C3 C31 125.8(2) y
N5 N4 C3 117.1(2) y
N4 N5 C21 114.0(2) y
N4 N5 Rh1 116.32(18) y
C21 N5 Rh1 129.59(19) y
C12 C11 C16 121.7(3) y
C12 C11 N1 120.9(3) y
C16 C11 N1 116.9(3) y
C13 C12 C11 117.3(3) y
C13 C12 C17 120.4(3) y
C11 C12 C17 122.2(3) y
C14 C13 C12 122.0(4) y
C13 C14 C15 120.2(4) y
C16 C15 C14 120.4(4) y
C15 C16 C11 118.4(3) y
C15 C16 C18 121.4(3) y
C11 C16 C18 120.1(3) y
C22 C21 C26 121.5(3) y
C22 C21 N5 121.6(3) y
C26 C21 N5 116.9(3) y
C21 C22 C23 116.8(3) y
C21 C22 C27 122.9(3) y
C23 C22 C27 120.3(3) y
C24 C23 C22 122.3(4) y
C25 C24 C23 119.9(3) y
C24 C25 C26 121.2(4) y
C25 C26 C21 118.2(3) y
C25 C26 C28 121.0(3) y
C21 C26 C28 120.7(3) y
C36 C31 C32 118.9(3) y
C36 C31 C3 117.9(3) y
C32 C31 C3 123.1(3) y
C33 C32 C31 119.3(3) y
C34 C33 C32 121.1(3) y
C35 C34 C33 119.5(3) y
C34 C35 C36 120.2(3) y
C35 C36 C31 120.9(3) y

loop_
_geom_bond_atom_site_label_1
_geom_bond_atom_site_label_2
_geom_bond_distance
_geom_bond_publ_flag
Rh1 C2 1.855(3) y
Rh1 C1 1.876(3) y
Rh1 N5 2.027(2) y
Rh1 N2 2.090(2) y
C1 O1 1.130(4) y
C2 O2 1.134(4) y
N1 N2 1.276(3) y
N1 C11 1.439(4) y
N2 C3 1.382(4) y
C3 N4 1.339(4) y
C3 C31 1.479(4) y
N4 N5 1.311(3) y
N5 C21 1.429(4) y
C11 C12 1.397(5) y
C11 C16 1.400(5) y
C12 C13 1.381(5) y
C12 C17 1.506(5) y
C13 C14 1.365(6) y
C14 C15 1.382(6) y
C15 C16 1.381(5) y
C16 C18 1.499(5) y
C21 C22 1.386(4) y
C21 C26 1.406(5) y
C22 C23 1.398(5) y
C22 C27 1.499(5) y
C23 C24 1.364(6) y
C24 C25 1.353(6) y
C25 C26 1.385(5) y
C26 C28 1.505(5) y
C31 C36 1.387(4) y
C31 C32 1.393(4) y
C32 C33 1.388(4) y
C33 C34 1.374(5) y
C34 C35 1.373(5) y
C35 C36 1.375(4) y
